data_4036888
loop_
_publ_author_name
'Chen, Kai'
'Wu, Feng'
'Ye, Lijuan'
'Tian, Zi-You'
'Yu, Zhi-Xiang'
'Zhu, Shifa'

_publ_section_title
;
 Cycloaddition Reaction of Vinylphenylfurans and Dimethyl
 Acetylenedicarboxylate to [8 + 2] Isomers via Tandem [4 + 2]/Diradical
 Alkene-Alkene Coupling/[1,3]-H Shift Reactions: Experimental Exploration
 and DFT Understanding of Reaction Mechanisms.
;
_journal_issue 18
_journal_name_full 'The Journal of organic chemistry'
_journal_page_first 8155
_journal_page_last 8168
_journal_paper_doi 10.1021/acs.joc.6b00792
_journal_volume 81
_journal_year 2016
_chemical_formula_sum 'C18 H18 O6'
_chemical_formula_weight 330.32
_space_group_IT_number 2
_space_group_name_Hall '-P 1'
_space_group_name_H-M_alt 'P -1'
_symmetry_space_group_name_H-M 'P -1'
_atom_sites_solution_hydrogens geom
_atom_sites_solution_primary direct
_atom_sites_solution_secondary difmap
_audit_creation_method SHELXL-97
_cell_angle_alpha 78.673(5)
_cell_angle_beta 80.463(5)
_cell_angle_gamma 63.227(5)
_cell_formula_units_Z 2
_cell_length_a 7.7687(4)
_cell_length_b 8.5018(5)
_cell_length_c 13.4014(8)
_cell_measurement_temperature 293(2)
_cell_volume 771.83(8)
_computing_structure_refinement 'SHELXL-97 (Sheldrick, 1997)'
_computing_structure_solution 'SHELXS-97 (Sheldrick, 1990)'
_diffrn_ambient_temperature 293(2)
_diffrn_measured_fraction_theta_full 0.996
_diffrn_measured_fraction_theta_max 0.996
_diffrn_radiation_monochromator graphite
_diffrn_radiation_source 'fine-focus sealed tube'
_diffrn_radiation_type CuK\a
_diffrn_radiation_wavelength 1.54178
_diffrn_reflns_av_R_equivalents 0.0375
_diffrn_reflns_av_sigmaI/netI 0.0271
_diffrn_reflns_limit_h_max 8
_diffrn_reflns_limit_h_min -8
_diffrn_reflns_limit_k_max 9
_diffrn_reflns_limit_k_min -9
_diffrn_reflns_limit_l_max 15
_diffrn_reflns_limit_l_min -15
_diffrn_reflns_number 11078
_diffrn_reflns_theta_full 61.07
_diffrn_reflns_theta_max 61.07
_diffrn_reflns_theta_min 3.38
_exptl_absorpt_coefficient_mu 0.895
_exptl_crystal_density_diffrn 1.421
_exptl_crystal_density_method 'not measured'
_exptl_crystal_F_000 348
_refine_diff_density_max 0.224
_refine_diff_density_min -0.233
_refine_diff_density_rms 0.052
_refine_ls_extinction_method none
_refine_ls_goodness_of_fit_ref 1.015
_refine_ls_hydrogen_treatment mixed
_refine_ls_matrix_type full
_refine_ls_number_parameters 221
_refine_ls_number_reflns 2365
_refine_ls_number_restraints 0
_refine_ls_restrained_S_all 1.015
_refine_ls_R_factor_all 0.0455
_refine_ls_R_factor_gt 0.0415
_refine_ls_shift/su_max 0.000
_refine_ls_shift/su_mean 0.000
_refine_ls_structure_factor_coef Fsqd
_refine_ls_weighting_details 'calc w=1/[\s^2^(Fo^2^)+(0.1500P)^2^+0.0000P] where P=(Fo^2^+2Fc^2^)/3'
_refine_ls_weighting_scheme calc
_refine_ls_wR_factor_gt 0.1595
_refine_ls_wR_factor_ref 0.1695
_reflns_number_gt 2132
_reflns_number_total 2365
_reflns_threshold_expression >2sigma(I)
_cod_data_source_file jo6b00792_si_003.cif
_cod_data_source_block exp17810
_cod_database_code 4036888

loop_
_symmetry_equiv_pos_as_xyz
'x, y, z'
'-x, -y, -z'

loop_
_atom_site_label
_atom_site_type_symbol
_atom_site_fract_x
_atom_site_fract_y
_atom_site_fract_z
_atom_site_U_iso_or_equiv
_atom_site_adp_type
_atom_site_occupancy
_atom_site_symmetry_multiplicity
_atom_site_calc_flag
_atom_site_refinement_flags
O3 O 0.26664(17) 0.82298(15) 0.68194(9) 0.0279(4) Uani 1 1 d .
O6 O -0.13535(19) 0.73591(17) 0.58025(10) 0.0340(4) Uani 1 1 d .
H6 H -0.1406 0.6881 0.5341 0.051 Uiso 1 1 calc R
O2 O 0.6212(2) 0.19899(17) 0.69396(11) 0.0383(4) Uani 1 1 d .
O5 O 0.2404(2) 0.41418(18) 0.55113(9) 0.0326(4) Uani 1 1 d .
H5 H 0.3046 0.4396 0.5012 0.049 Uiso 1 1 calc R
O1 O 0.5935(2) 0.46687(18) 0.62241(11) 0.0432(4) Uani 1 1 d .
O4 O 0.4866(2) 0.6992(2) 0.79499(10) 0.0417(4) Uani 1 1 d .
C13 C 0.3573(3) 0.4534(2) 0.89231(13) 0.0259(5) Uani 1 1 d .
H13 H 0.4708 0.3495 0.8872 0.031 Uiso 1 1 calc R
C9 C -0.0232(3) 0.6026(2) 0.65708(13) 0.0266(5) Uani 1 1 d .
H9 H -0.0574 0.5024 0.6673 0.032 Uiso 1 1 calc R
C7 C 0.0485(3) 0.6672(2) 0.81719(12) 0.0220(4) Uani 1 1 d .
C15 C 0.3552(2) 0.7012(2) 0.75858(12) 0.0233(4) Uani 1 1 d .
C5 C 0.0991(3) 0.6597(2) 0.99662(13) 0.0262(5) Uani 1 1 d .
C8 C -0.0767(3) 0.6811(2) 0.75453(13) 0.0262(4) Uani 1 1 d .
H8 H -0.2078 0.7447 0.7732 0.031 Uiso 1 1 calc R
C12 C 0.2667(2) 0.5667(2) 0.79517(12) 0.0221(4) Uani 1 1 d .
C6 C -0.0176(3) 0.7461(2) 0.91441(13) 0.0241(5) Uani 1 1 d .
C17 C 0.5232(3) 0.3720(2) 0.67173(12) 0.0251(5) Uani 1 1 d .
C11 C 0.3129(2) 0.4427(2) 0.71317(12) 0.0231(4) Uani 1 1 d .
H11 H 0.2859 0.3413 0.7455 0.028 Uiso 1 1 calc R
C10 C 0.1895(3) 0.5365(2) 0.62264(13) 0.0245(4) Uani 1 1 d .
H10 H 0.2159 0.6377 0.5892 0.029 Uiso 1 1 calc R
C3 C -0.1288(3) 0.8812(3) 1.09987(15) 0.0381(5) Uani 1 1 d .
H3 H -0.1650 0.9279 1.1613 0.046 Uiso 1 1 calc R
C1 C -0.1882(3) 0.8975(2) 0.92756(14) 0.0303(5) Uani 1 1 d .
H1 H -0.2657 0.9544 0.8736 0.036 Uiso 1 1 calc R
C2 C -0.2455(3) 0.9656(3) 1.01902(16) 0.0375(5) Uani 1 1 d .
H2 H -0.3609 1.0670 1.0267 0.045 Uiso 1 1 calc R
C14 C 0.2784(3) 0.4991(2) 0.98403(13) 0.0269(5) Uani 1 1 d .
H14 H 0.3387 0.4273 1.0416 0.032 Uiso 1 1 calc R
C4 C 0.0392(3) 0.7294(3) 1.08910(14) 0.0316(5) Uani 1 1 d .
H4 H 0.1141 0.6721 1.1441 0.038 Uiso 1 1 calc R
C16 C 0.3572(3) 0.9376(3) 0.63247(15) 0.0339(5) Uani 1 1 d .
H16A H 0.3467 1.0153 0.6787 0.051 Uiso 1 1 calc R
H16B H 0.2938 1.0071 0.5725 0.051 Uiso 1 1 calc R
H16C H 0.4914 0.8663 0.6135 0.051 Uiso 1 1 calc R
C18 C 0.8230(3) 0.1253(3) 0.65286(19) 0.0491(6) Uani 1 1 d .
H18A H 0.8298 0.1390 0.5797 0.074 Uiso 1 1 calc R
H18B H 0.8857 0.0013 0.6792 0.074 Uiso 1 1 calc R
H18C H 0.8867 0.1870 0.6726 0.074 Uiso 1 1 calc R

loop_
_atom_site_aniso_label
_atom_site_aniso_U_11
_atom_site_aniso_U_22
_atom_site_aniso_U_33
_atom_site_aniso_U_23
_atom_site_aniso_U_13
_atom_site_aniso_U_12
O3 0.0237(7) 0.0236(7) 0.0343(7) 0.0023(5) -0.0061(5) -0.0097(6)
O6 0.0357(8) 0.0339(8) 0.0320(7) -0.0044(6) -0.0165(6) -0.0103(6)
O2 0.0276(8) 0.0255(7) 0.0482(9) -0.0006(6) 0.0052(6) -0.0042(6)
O5 0.0403(9) 0.0406(8) 0.0240(7) -0.0122(6) -0.0005(6) -0.0215(7)
O1 0.0340(9) 0.0314(8) 0.0542(9) -0.0045(7) 0.0148(7) -0.0123(7)
O4 0.0397(9) 0.0624(10) 0.0359(8) 0.0093(7) -0.0151(6) -0.0360(8)
C13 0.0232(10) 0.0280(9) 0.0242(9) -0.0007(7) -0.0079(7) -0.0082(8)
C9 0.0251(11) 0.0274(9) 0.0276(9) -0.0021(7) -0.0073(7) -0.0106(8)
C7 0.0218(10) 0.0223(9) 0.0220(9) -0.0020(7) -0.0014(7) -0.0102(7)
C15 0.0198(10) 0.0275(9) 0.0216(8) -0.0067(7) -0.0005(7) -0.0085(7)
C5 0.0308(11) 0.0312(10) 0.0231(9) -0.0031(7) 0.0003(7) -0.0203(8)
C8 0.0229(10) 0.0278(10) 0.0275(9) -0.0011(7) -0.0038(7) -0.0111(8)
C12 0.0211(10) 0.0236(9) 0.0203(9) -0.0026(7) -0.0035(7) -0.0083(7)
C6 0.0274(10) 0.0258(9) 0.0229(9) -0.0043(7) 0.0008(7) -0.0156(8)
C17 0.0283(11) 0.0242(9) 0.0206(9) -0.0039(7) -0.0031(7) -0.0088(8)
C11 0.0235(10) 0.0218(9) 0.0233(9) -0.0036(7) -0.0011(7) -0.0093(8)
C10 0.0288(10) 0.0265(9) 0.0212(9) -0.0046(7) -0.0041(7) -0.0134(8)
C3 0.0511(14) 0.0419(12) 0.0286(10) -0.0128(8) 0.0091(9) -0.0275(10)
C1 0.0305(11) 0.0296(10) 0.0304(10) -0.0049(8) 0.0023(8) -0.0139(8)
C2 0.0393(12) 0.0316(10) 0.0396(11) -0.0110(9) 0.0119(9) -0.0161(9)
C14 0.0273(11) 0.0316(10) 0.0240(9) 0.0025(7) -0.0078(7) -0.0153(8)
C4 0.0410(12) 0.0383(11) 0.0223(9) -0.0060(8) 0.0005(8) -0.0233(10)
C16 0.0336(12) 0.0290(10) 0.0381(11) 0.0001(8) 0.0014(8) -0.0161(9)
C18 0.0280(12) 0.0386(12) 0.0599(14) -0.0014(10) 0.0066(10) -0.0019(10)

loop_
_atom_type_symbol
_atom_type_description
_atom_type_scat_dispersion_real
_atom_type_scat_dispersion_imag
_atom_type_scat_source
C C 0.0181 0.0091 'International Tables Vol C Tables 4.2.6.8 and 6.1.1.4'
H H 0.0000 0.0000 'International Tables Vol C Tables 4.2.6.8 and 6.1.1.4'
O O 0.0492 0.0322 'International Tables Vol C Tables 4.2.6.8 and 6.1.1.4'

loop_
_geom_angle_atom_site_label_1
_geom_angle_atom_site_label_2
_geom_angle_atom_site_label_3
_geom_angle
C15 O3 C16 116.38(14)
C17 O2 C18 115.65(15)
C14 C13 C12 121.69(16)
O6 C9 C8 107.99(14)
O6 C9 C10 110.08(14)
C8 C9 C10 112.94(14)
C8 C7 C6 121.93(17)
C8 C7 C12 122.35(15)
C6 C7 C12 115.71(14)
O4 C15 O3 122.95(16)
O4 C15 C12 124.53(15)
O3 C15 C12 112.51(14)
C4 C5 C6 119.00(18)
C4 C5 C14 121.33(17)
C6 C5 C14 119.67(16)
C7 C8 C9 125.40(17)
C13 C12 C7 110.04(13)
C13 C12 C15 107.66(14)
C7 C12 C15 109.46(13)
C13 C12 C11 108.80(13)
C7 C12 C11 109.95(13)
C15 C12 C11 110.90(13)
C1 C6 C5 119.13(16)
C1 C6 C7 123.05(16)
C5 C6 C7 117.81(16)
O1 C17 O2 123.37(17)
O1 C17 C11 122.60(15)
O2 C17 C11 114.03(15)
C17 C11 C10 107.84(13)
C17 C11 C12 111.67(14)
C10 C11 C12 112.51(13)
O5 C10 C9 109.29(14)
O5 C10 C11 109.05(14)
C9 C10 C11 111.16(14)
C4 C3 C2 120.19(18)
C2 C1 C6 121.40(18)
C1 C2 C3 119.4(2)
C13 C14 C5 121.51(16)
C3 C4 C5 120.86(18)

loop_
_geom_bond_atom_site_label_1
_geom_bond_atom_site_label_2
_geom_bond_distance
O3 C15 1.332(2)
O3 C16 1.447(2)
O6 C9 1.433(2)
O2 C17 1.314(2)
O2 C18 1.455(3)
O5 C10 1.432(2)
O1 C17 1.205(2)
O4 C15 1.195(2)
C13 C14 1.327(3)
C13 C12 1.523(2)
C9 C8 1.495(3)
C9 C10 1.507(3)
C7 C8 1.340(3)
C7 C6 1.491(2)
C7 C12 1.523(2)
C15 C12 1.548(2)
C5 C4 1.397(3)
C5 C6 1.410(3)
C5 C14 1.460(3)
C12 C11 1.559(2)
C6 C1 1.385(3)
C17 C11 1.512(2)
C11 C10 1.531(2)
C3 C4 1.372(3)
C3 C2 1.394(3)
C1 C2 1.379(3)
